data_4130806
loop_
_publ_author_name
'McCreanor, Niall G.'
'Stanton, Steven'
'Bower, John F.'

_publ_section_title
;
 Capture-Collapse Heterocyclization: 1,3-Diazepanes by C-N Reductive
 Elimination from Rhodacyclopentanones.
;
_journal_issue 36
_journal_name_full 'Journal of the American Chemical Society'
_journal_page_first 11465
_journal_page_last 11468
_journal_paper_doi 10.1021/jacs.6b07046
_journal_volume 138
_journal_year 2016
_chemical_formula_moiety 'C18 H18 N2 O2 S'
_chemical_formula_sum 'C18 H18 N2 O2 S'
_chemical_formula_weight 326.40
_space_group_crystal_system monoclinic
_space_group_IT_number 15
_space_group_name_Hall '-C 2yc'
_space_group_name_H-M_alt 'C 1 2/c 1'
_atom_sites_solution_hydrogens geom
_atom_sites_solution_primary iterative
_audit_creation_date 2015-09-30
_audit_creation_method
;
Olex2 1.2
(compiled 2015.01.26 svn.r3150 for OlexSys, GUI svn.r4998)
;
_cell_angle_alpha 90
_cell_angle_beta 101.7132(16)
_cell_angle_gamma 90
_cell_formula_units_Z 8
_cell_length_a 16.4142(5)
_cell_length_b 10.5216(3)
_cell_length_c 19.1349(6)
_cell_measurement_reflns_used 5744
_cell_measurement_temperature 100(2)
_cell_measurement_theta_max 27.89
_cell_measurement_theta_min 2.31
_cell_volume 3235.85(17)
_computing_cell_refinement 'SAINT v8.34A (Bruker, 2013)'
_computing_data_reduction 'SAINT v8.34A (Bruker, 2013)'
_computing_molecular_graphics 'Olex2 (Dolomanov et al., 2009)'
_computing_publication_material 'Olex2 (Dolomanov et al., 2009)'
_computing_structure_refinement 'ShelXL (Sheldrick, 2008)'
_computing_structure_solution
;
Superflip (Palatinus & Chapuis, 2007;Palatinus & van der Lee, 2008;
Palatinus et al., 2012)
;
_diffrn_ambient_temperature 100(2)
_diffrn_detector 'Bruker area detector'
_diffrn_detector_type 'CCD area detector'
_diffrn_measured_fraction_theta_full 1.000
_diffrn_measured_fraction_theta_max 0.997
_diffrn_measurement_device 'Bruker Apex II kappa CCD area detector'
_diffrn_measurement_device_type 'Bruker Apex II kappa CCD area detector'
_diffrn_measurement_method '\f and \w scans'
_diffrn_radiation_monochromator graphite
_diffrn_radiation_type MoK\a
_diffrn_radiation_wavelength 0.71073
_diffrn_reflns_av_R_equivalents 0.0255
_diffrn_reflns_av_unetI/netI 0.0228
_diffrn_reflns_Laue_measured_fraction_full 1.000
_diffrn_reflns_Laue_measured_fraction_max 0.997
_diffrn_reflns_limit_h_max 21
_diffrn_reflns_limit_h_min -21
_diffrn_reflns_limit_k_max 10
_diffrn_reflns_limit_k_min -13
_diffrn_reflns_limit_l_max 25
_diffrn_reflns_limit_l_min -25
_diffrn_reflns_number 14563
_diffrn_reflns_point_group_measured_fraction_full 1.000
_diffrn_reflns_point_group_measured_fraction_max 0.997
_diffrn_reflns_theta_full 26.000
_diffrn_reflns_theta_max 27.962
_diffrn_reflns_theta_min 2.174
_diffrn_source 'fine-focus sealed tube'
_diffrn_standards_number 0
_exptl_absorpt_coefficient_mu 0.211
_exptl_absorpt_correction_T_max 0.7456
_exptl_absorpt_correction_T_min 0.6792
_exptl_absorpt_correction_type multi-scan
_exptl_absorpt_process_details
;
SADABS-2014/5 (Bruker,2014/5) was used for absorption correction.
wR2(int) was 0.0534 before and 0.0389 after correction.
The Ratio of minimum to maximum transmission is 0.9109.
The \l/2 correction factor is 0.00150.
;
_exptl_crystal_colour colourless
_exptl_crystal_colour_primary colourless
_exptl_crystal_density_diffrn 1.340
_exptl_crystal_description plate
_exptl_crystal_F_000 1376
_exptl_crystal_size_max 0.59
_exptl_crystal_size_mid 0.42
_exptl_crystal_size_min 0.19
_refine_diff_density_max 0.313
_refine_diff_density_min -0.298
_refine_diff_density_rms 0.047
_refine_ls_extinction_method none
_refine_ls_goodness_of_fit_ref 1.035
_refine_ls_hydrogen_treatment constr
_refine_ls_matrix_type full
_refine_ls_number_parameters 208
_refine_ls_number_reflns 3885
_refine_ls_number_restraints 0
_refine_ls_restrained_S_all 1.035
_refine_ls_R_factor_all 0.0403
_refine_ls_R_factor_gt 0.0337
_refine_ls_shift/su_max 0.001
_refine_ls_shift/su_mean 0.000
_refine_ls_structure_factor_coef Fsqd
_refine_ls_weighting_details 'w=1/[\s^2^(Fo^2^)+(0.0436P)^2^+2.4354P] where P=(Fo^2^+2Fc^2^)/3'
_refine_ls_weighting_scheme calc
_refine_ls_wR_factor_gt 0.0843
_refine_ls_wR_factor_ref 0.0881
_reflns_Friedel_coverage 0.000
_reflns_number_gt 3362
_reflns_number_total 3885
_reflns_threshold_expression 'I > 2\s(I)'
_cod_data_source_file ja6b07046_si_004.cif
_cod_data_source_block testm1
_cod_database_code 4130806
_shelxl_version_number 2013-4
_shelx_space_group_comment
;
The symmetry employed for this shelxl refinement is uniquely defined
by the following loop, which should always be used as a source of
symmetry information in preference to the above space-group names.
They are only intended as comments.
;
_olex2_refinement_description
;
1. Fixed Uiso
 At 1.2 times of:
  All C(H) groups, All C(H,H) groups
2.a Ternary CH refined with riding coordinates:
 C5(H5)
2.b Secondary CH2 refined with riding coordinates:
 C6(H6A,H6B), C7(H7A,H7B), C10(H10A,H10B), C11(H11A,H11B), C12(H12A,H12B)
2.c Aromatic/amide H refined with riding coordinates:
 C1(H1), C2(H2), C14(H14), C15(H15), C16(H16), C17(H17), C18(H18)
;
_olex2_submission_special_instructions 'No special instructions were received'

loop_
_space_group_symop_operation_xyz
'x, y, z'
'-x, y, -z+1/2'
'x+1/2, y+1/2, z'
'-x+1/2, y+1/2, -z+1/2'
'-x, -y, -z'
'x, -y, z-1/2'
'-x+1/2, -y+1/2, -z'
'x+1/2, -y+1/2, z-1/2'

loop_
_atom_site_label
_atom_site_type_symbol
_atom_site_fract_x
_atom_site_fract_y
_atom_site_fract_z
_atom_site_U_iso_or_equiv
_atom_site_adp_type
_atom_site_occupancy
_atom_site_site_symmetry_order
_atom_site_calc_flag
_atom_site_refinement_flags_posn
S1 S 0.49185(2) 0.69239(3) 0.38562(2) 0.02484(10) Uani 1 1 d .
O1 O 0.77514(5) 0.28933(8) 0.42503(5) 0.01749(18) Uani 1 1 d .
O2 O 0.83289(5) 0.64974(9) 0.55323(5) 0.0222(2) Uani 1 1 d .
N1 N 0.66249(6) 0.41109(9) 0.43268(5) 0.0135(2) Uani 1 1 d .
N2 N 0.79861(6) 0.48792(9) 0.47430(5) 0.0141(2) Uani 1 1 d .
C1 C 0.41079(8) 0.62633(13) 0.32548(8) 0.0265(3) Uani 1 1 d .
H1 H 0.3629 0.6703 0.3044 0.032 Uiso 1 1 calc R
C2 C 0.42489(8) 0.50270(13) 0.31240(7) 0.0212(3) Uani 1 1 d .
H2 H 0.3879 0.4524 0.2808 0.025 Uiso 1 1 calc R
C3 C 0.50278(7) 0.45784(12) 0.35242(6) 0.0162(2) Uani 1 1 d .
C4 C 0.54556(7) 0.55090(11) 0.39400(6) 0.0155(2) Uani 1 1 d .
C5 C 0.62979(7) 0.53909(11) 0.44187(6) 0.0135(2) Uani 1 1 d .
H5 H 0.6667 0.6009 0.4258 0.016 Uiso 1 1 calc R
C6 C 0.60263(7) 0.30574(11) 0.42152(6) 0.0157(2) Uani 1 1 d .
H6A H 0.5757 0.2998 0.4621 0.019 Uiso 1 1 calc R
H6B H 0.6319 0.2266 0.4182 0.019 Uiso 1 1 calc R
C7 C 0.53685(8) 0.32526(12) 0.35342(7) 0.0180(2) Uani 1 1 d .
H7A H 0.5614 0.3120 0.3120 0.022 Uiso 1 1 calc R
H7B H 0.4922 0.2642 0.3517 0.022 Uiso 1 1 calc R
C8 C 0.74506(7) 0.38733(11) 0.44292(6) 0.0134(2) Uani 1 1 d .
C9 C 0.78624(7) 0.56153(11) 0.53146(6) 0.0151(2) Uani 1 1 d .
C10 C 0.71439(7) 0.52499(11) 0.56566(6) 0.0154(2) Uani 1 1 d .
H10A H 0.7217 0.5644 0.6124 0.018 Uiso 1 1 calc R
H10B H 0.7145 0.4336 0.5722 0.018 Uiso 1 1 calc R
C11 C 0.63026(7) 0.56590(11) 0.52047(6) 0.0159(2) Uani 1 1 d .
H11A H 0.5857 0.5192 0.5352 0.019 Uiso 1 1 calc R
H11B H 0.6215 0.6559 0.5272 0.019 Uiso 1 1 calc R
C12 C 0.87531(7) 0.50376(12) 0.44633(7) 0.0170(2) Uani 1 1 d .
H12A H 0.9030 0.4222 0.4466 0.020 Uiso 1 1 calc R
H12B H 0.9127 0.5610 0.4771 0.020 Uiso 1 1 calc R
C13 C 0.85676(7) 0.55624(11) 0.37124(6) 0.0157(2) Uani 1 1 d .
C14 C 0.89007(8) 0.50040(13) 0.31750(7) 0.0228(3) Uani 1 1 d .
H14 H 0.9253 0.4307 0.3279 0.027 Uiso 1 1 calc R
C15 C 0.87105(9) 0.54804(14) 0.24817(8) 0.0278(3) Uani 1 1 d .
H15 H 0.8935 0.5099 0.2125 0.033 Uiso 1 1 calc R
C16 C 0.81893(8) 0.65186(13) 0.23229(7) 0.0246(3) Uani 1 1 d .
H16 H 0.8055 0.6827 0.1858 0.030 Uiso 1 1 calc R
C17 C 0.78678(8) 0.70967(12) 0.28582(7) 0.0208(3) Uani 1 1 d .
H17 H 0.7528 0.7807 0.2754 0.025 Uiso 1 1 calc R
C18 C 0.80505(7) 0.66205(11) 0.35494(7) 0.0172(2) Uani 1 1 d .
H18 H 0.7827 0.7008 0.3905 0.021 Uiso 1 1 calc R

loop_
_atom_site_aniso_label
_atom_site_aniso_U_11
_atom_site_aniso_U_22
_atom_site_aniso_U_33
_atom_site_aniso_U_23
_atom_site_aniso_U_13
_atom_site_aniso_U_12
S1 0.01640(16) 0.01601(16) 0.0380(2) 0.00102(13) -0.00421(13) 0.00417(11)
O1 0.0192(4) 0.0143(4) 0.0192(4) -0.0013(3) 0.0043(3) 0.0035(3)
O2 0.0195(4) 0.0183(4) 0.0273(5) -0.0051(4) 0.0013(4) -0.0049(3)
N1 0.0134(5) 0.0100(4) 0.0163(5) -0.0009(4) 0.0009(4) 0.0000(4)
N2 0.0121(4) 0.0138(5) 0.0162(5) 0.0004(4) 0.0024(4) 0.0003(4)
C1 0.0149(6) 0.0276(7) 0.0332(7) 0.0058(6) -0.0042(5) 0.0022(5)
C2 0.0149(6) 0.0270(7) 0.0204(6) 0.0011(5) 0.0002(5) -0.0025(5)
C3 0.0138(5) 0.0194(6) 0.0157(6) 0.0003(4) 0.0036(4) -0.0006(4)
C4 0.0137(5) 0.0146(5) 0.0178(6) 0.0025(4) 0.0024(4) 0.0016(4)
C5 0.0124(5) 0.0098(5) 0.0181(6) 0.0008(4) 0.0024(4) 0.0009(4)
C6 0.0168(5) 0.0124(5) 0.0177(6) -0.0013(4) 0.0028(4) -0.0022(4)
C7 0.0156(5) 0.0179(6) 0.0195(6) -0.0043(5) 0.0012(5) -0.0013(5)
C8 0.0152(5) 0.0128(5) 0.0117(5) 0.0018(4) 0.0020(4) 0.0002(4)
C9 0.0147(5) 0.0124(5) 0.0166(5) 0.0017(4) -0.0008(4) 0.0026(4)
C10 0.0183(6) 0.0130(5) 0.0143(5) -0.0010(4) 0.0020(4) 0.0005(4)
C11 0.0152(5) 0.0141(5) 0.0182(6) -0.0022(4) 0.0032(4) 0.0006(4)
C12 0.0125(5) 0.0189(6) 0.0194(6) 0.0026(5) 0.0026(4) 0.0015(4)
C13 0.0125(5) 0.0152(5) 0.0189(6) 0.0012(4) 0.0022(4) -0.0030(4)
C14 0.0221(6) 0.0209(6) 0.0272(7) 0.0017(5) 0.0095(5) 0.0025(5)
C15 0.0314(7) 0.0316(7) 0.0232(7) -0.0015(6) 0.0126(6) -0.0025(6)
C16 0.0239(6) 0.0297(7) 0.0187(6) 0.0055(5) 0.0008(5) -0.0087(5)
C17 0.0165(6) 0.0179(6) 0.0255(7) 0.0039(5) -0.0020(5) -0.0032(5)
C18 0.0153(5) 0.0149(5) 0.0203(6) -0.0009(5) 0.0014(4) -0.0022(4)

loop_
_atom_type_symbol
_atom_type_description
_atom_type_scat_dispersion_real
_atom_type_scat_dispersion_imag
_atom_type_scat_source
C C 0.0033 0.0016 'International Tables Vol C Tables 4.2.6.8 and 6.1.1.4'
H H 0.0000 0.0000 'International Tables Vol C Tables 4.2.6.8 and 6.1.1.4'
N N 0.0061 0.0033 'International Tables Vol C Tables 4.2.6.8 and 6.1.1.4'
O O 0.0106 0.0060 'International Tables Vol C Tables 4.2.6.8 and 6.1.1.4'
S S 0.1246 0.1234 'International Tables Vol C Tables 4.2.6.8 and 6.1.1.4'

loop_
_geom_angle_atom_site_label_1
_geom_angle_atom_site_label_2
_geom_angle_atom_site_label_3
_geom_angle
C1 S1 C4 91.43(6)
C6 N1 C5 117.27(9)
C8 N1 C5 122.02(9)
C8 N1 C6 120.20(9)
C8 N2 C12 115.43(10)
C9 N2 C8 124.66(10)
C9 N2 C12 119.69(10)
S1 C1 H1 124.0
C2 C1 S1 111.98(10)
C2 C1 H1 124.0
C1 C2 H2 123.7
C1 C2 C3 112.69(12)
C3 C2 H2 123.7
C2 C3 C7 127.11(11)
C4 C3 C2 111.97(11)
C4 C3 C7 120.90(11)
C3 C4 S1 111.93(9)
C3 C4 C5 126.76(11)
C5 C4 S1 121.30(9)
N1 C5 C4 108.41(9)
N1 C5 H5 107.8
N1 C5 C11 110.90(9)
C4 C5 H5 107.8
C4 C5 C11 113.91(10)
C11 C5 H5 107.8
N1 C6 H6A 109.4
N1 C6 H6B 109.4
N1 C6 C7 111.03(10)
H6A C6 H6B 108.0
C7 C6 H6A 109.4
C7 C6 H6B 109.4
C3 C7 C6 109.43(10)
C3 C7 H7A 109.8
C3 C7 H7B 109.8
C6 C7 H7A 109.8
C6 C7 H7B 109.8
H7A C7 H7B 108.2
O1 C8 N1 124.43(11)
O1 C8 N2 119.60(10)
N1 C8 N2 115.92(10)
O2 C9 N2 120.71(11)
O2 C9 C10 122.44(11)
N2 C9 C10 116.83(10)
C9 C10 H10A 109.2
C9 C10 H10B 109.2
C9 C10 C11 112.15(10)
H10A C10 H10B 107.9
C11 C10 H10A 109.2
C11 C10 H10B 109.2
C5 C11 C10 109.08(9)
C5 C11 H11A 109.9
C5 C11 H11B 109.9
C10 C11 H11A 109.9
C10 C11 H11B 109.9
H11A C11 H11B 108.3
N2 C12 H12A 109.4
N2 C12 H12B 109.4
N2 C12 C13 111.37(9)
H12A C12 H12B 108.0
C13 C12 H12A 109.4
C13 C12 H12B 109.4
C14 C13 C12 121.04(11)
C14 C13 C18 118.99(11)
C18 C13 C12 119.97(11)
C13 C14 H14 119.8
C13 C14 C15 120.46(12)
C15 C14 H14 119.8
C14 C15 H15 119.9
C16 C15 C14 120.17(13)
C16 C15 H15 119.9
C15 C16 H16 120.1
C15 C16 C17 119.75(12)
C17 C16 H16 120.1
C16 C17 H17 119.8
C16 C17 C18 120.33(12)
C18 C17 H17 119.8
C13 C18 H18 119.9
C17 C18 C13 120.28(12)
C17 C18 H18 119.9

loop_
_geom_bond_atom_site_label_1
_geom_bond_atom_site_label_2
_geom_bond_distance
S1 C1 1.7192(14)
S1 C4 1.7210(12)
O1 C8 1.2218(14)
O2 C9 1.2214(15)
N1 C5 1.4735(14)
N1 C6 1.4679(14)
N1 C8 1.3526(15)
N2 C8 1.4280(15)
N2 C9 1.3883(16)
N2 C12 1.4740(15)
C1 H1 0.9300
C1 C2 1.353(2)
C2 H2 0.9300
C2 C3 1.4305(17)
C3 C4 1.3631(17)
C3 C7 1.5015(17)
C4 C5 1.5005(15)
C5 H5 0.9800
C5 C11 1.5287(16)
C6 H6A 0.9700
C6 H6B 0.9700
C6 C7 1.5280(17)
C7 H7A 0.9700
C7 H7B 0.9700
C9 C10 1.5100(17)
C10 H10A 0.9700
C10 H10B 0.9700
C10 C11 1.5346(16)
C11 H11A 0.9700
C11 H11B 0.9700
C12 H12A 0.9700
C12 H12B 0.9700
C12 C13 1.5115(17)
C13 C14 1.3892(18)
C13 C18 1.3963(17)
C14 H14 0.9300
C14 C15 1.3929(19)
C15 H15 0.9300
C15 C16 1.383(2)
C16 H16 0.9300
C16 C17 1.385(2)
C17 H17 0.9300
C17 C18 1.3889(18)
C18 H18 0.9300

loop_
_geom_torsion_atom_site_label_1
_geom_torsion_atom_site_label_2
_geom_torsion_atom_site_label_3
_geom_torsion_atom_site_label_4
_geom_torsion
S1 C1 C2 C3 0.79(16)
S1 C4 C5 N1 -175.00(8)
S1 C4 C5 C11 61.03(13)
O2 C9 C10 C11 105.34(13)
N1 C5 C11 C10 45.95(12)
N1 C6 C7 C3 -48.57(13)
N2 C9 C10 C11 -76.08(13)
N2 C12 C13 C14 -131.30(12)
N2 C12 C13 C18 48.35(15)
C1 S1 C4 C3 -0.03(10)
C1 S1 C4 C5 179.30(10)
C1 C2 C3 C4 -0.82(16)
C1 C2 C3 C7 177.37(12)
C2 C3 C4 S1 0.48(14)
C2 C3 C4 C5 -178.81(11)
C2 C3 C7 C6 -158.61(12)
C3 C4 C5 N1 4.23(17)
C3 C4 C5 C11 -119.75(13)
C4 S1 C1 C2 -0.44(12)
C4 C3 C7 C6 19.43(16)
C4 C5 C11 C10 168.57(10)
C5 N1 C6 C7 61.40(13)
C5 N1 C8 O1 -167.49(11)
C5 N1 C8 N2 9.91(15)
C6 N1 C5 C4 -36.54(13)
C6 N1 C5 C11 89.22(12)
C6 N1 C8 O1 20.96(17)
C6 N1 C8 N2 -161.64(10)
C7 C3 C4 S1 -177.84(9)
C7 C3 C4 C5 2.87(19)
C8 N1 C5 C4 151.67(10)
C8 N1 C5 C11 -82.57(13)
C8 N1 C6 C7 -126.65(11)
C8 N2 C9 O2 -176.65(11)
C8 N2 C9 C10 4.75(16)
C8 N2 C12 C13 71.02(13)
C9 N2 C8 O1 -139.35(12)
C9 N2 C8 N1 43.11(15)
C9 N2 C12 C13 -114.17(12)
C9 C10 C11 C5 41.64(13)
C12 N2 C8 O1 35.17(15)
C12 N2 C8 N1 -142.37(10)
C12 N2 C9 O2 9.05(16)
C12 N2 C9 C10 -169.55(10)
C12 C13 C14 C15 178.61(12)
C12 C13 C18 C17 -179.08(11)
C13 C14 C15 C16 0.2(2)
C14 C13 C18 C17 0.57(18)
C14 C15 C16 C17 1.1(2)
C15 C16 C17 C18 -1.53(19)
C16 C17 C18 C13 0.71(18)
C18 C13 C14 C15 -1.04(19)
